data_1569245
loop_
_publ_author_name
'Reichl, Stephan'
'Riedlberger, Felix'
'Piesch, Martin'
'Bal&#xe1;zs, G&#xe1;bor'
'Seidl, Michael'
'Scheer, Manfred'

_publ_section_title
;
 Controlled introduction of functional groups at one P atom in
 [Cp*Fe(<i>&#x3b7;</i><sup>5</sup>-P<sub>5</sub>)] and release of
 functionalised phosphines.
;
_journal_issue 26
_journal_name_full 'Chemical science'
_journal_page_first 7285
_journal_page_last 7290
_journal_paper_doi 10.1039/d3sc01488f
_journal_volume 14
_journal_year 2023
_chemical_formula_moiety 'C28 H48 Fe2 P10'
_chemical_formula_sum 'C28 H48 Fe2 P10'
_chemical_formula_weight 806.06
_space_group_crystal_system triclinic
_space_group_IT_number 2
_space_group_name_Hall '-P 1'
_space_group_name_H-M_alt 'P -1'
_atom_sites_solution_hydrogens geom
_audit_creation_date 2020-02-13
_audit_creation_method
;
Olex2 1.3-alpha
(compiled 2020.02.04 svn.rd84adfe8 for OlexSys, GUI svn.r6020)
;
_audit_update_record
;
2020-11-02 deposited with the CCDC.	2023-05-30 downloaded from the CCDC.
;
_cell_angle_alpha 63.684(5)
_cell_angle_beta 89.773(4)
_cell_angle_gamma 81.732(4)
_cell_formula_units_Z 2
_cell_length_a 8.8375(4)
_cell_length_b 14.5973(7)
_cell_length_c 16.2499(8)
_cell_measurement_reflns_used 6442
_cell_measurement_temperature 123(1)
_cell_measurement_theta_max 71.2030
_cell_measurement_theta_min 5.0400
_cell_volume 1855.28(18)
_computing_cell_refinement 'CrysAlisPro 1.171.41.48a (Rigaku OD, 2019)'
_computing_data_collection 'CrysAlisPro 1.171.41.48a (Rigaku OD, 2019)'
_computing_data_reduction 'CrysAlisPro 1.171.41.48a (Rigaku OD, 2019)'
_computing_molecular_graphics 'Olex2 1.3-alpha (Dolomanov et al., 2009)'
_computing_publication_material 'Olex2 1.3-alpha (Dolomanov et al., 2009)'
_computing_structure_refinement 'SHELXL 2018/3 (Sheldrick, 2015)'
_computing_structure_solution 'SHELXT  (Sheldrick, 2015)'
_diffrn_ambient_temperature 123(1)
_diffrn_detector_area_resol_mean 5.2548
_diffrn_detector_type AtlasS2
_diffrn_measured_fraction_theta_full 0.990
_diffrn_measured_fraction_theta_max 0.969
_diffrn_measurement_details
;
List of Runs (angles in degrees, time in seconds):

  # Type    Start    End  Width  t~exp~   \w     \q     \k     \f   Frames
#--------------------------------------------------------------------------
  1  \w    -82.00 -25.00   0.50    4.00    --  -40.22 125.00 -90.00  114
  2  \w    -90.00 -29.00   0.50    4.00    --  -40.22 127.00  93.00  122
  3  \w    -37.00  34.00   0.50    4.00    --   40.22 -38.00-180.00  142
  4  \w    -13.00  38.00   0.50    4.00    --   40.22 -38.00   0.00  102
  5  \w      4.00 131.00   0.50    4.00    --   40.22   0.00-180.00  254
  6  \w    111.00 167.00   0.50   16.00    --  104.78  45.00  30.00  112
  7  \w     27.00  78.00   0.50   16.00    --  104.78-111.00-150.00  102
  8  \w    124.00 177.00   0.50   16.00    --  104.78  45.00 -90.00  106
  9  \w     29.00  68.00   0.50   16.00    --  104.78 -91.00 161.72   78
 10  \w     41.00  69.00   0.50   16.00    --  104.78 -61.00 -90.00   56
 11  \w     73.00 139.00   0.50   16.00    --  104.78 -91.00 161.72  132
 12  \w     81.00 107.00   0.50   16.00    --  104.78  45.00  30.00   52
 13  \w     35.00  71.00   0.50   16.00    --  104.78 -61.00   0.00   72
 14  \w     20.00  79.00   0.50   16.00    --  104.78 -95.00 120.00  118
 15  \w    139.00 177.00   0.50   16.00    --  104.78  45.00 -60.00   76
 16  \w     78.00 120.00   0.50   16.00    --  104.78  45.00 -60.00   84
 17  \w     40.00  68.00   0.50   16.00    --  104.78 -83.00  73.54   56
 18  \w     88.00 115.00   0.50   16.00    --  104.78 -83.00  73.54   54
 19  \w     84.00 149.00   0.50   16.00    --  104.78  61.00  60.00  130
 20  \w     77.00 112.00   0.50   16.00    --  104.78  45.00 -90.00   70
 21  \w     40.00 127.00   0.50   16.00    --  104.78 -91.00  -2.71  174
 22  \w     19.00  80.00   0.50   16.00    --  104.78 -90.00-134.49  122
 23  \w     93.00 144.00   0.50   16.00    --  104.78 -90.00-134.49  102
 24  \w     71.00 164.00   0.50   16.00    --  104.78  30.00   0.00  186
;
_diffrn_measurement_device 'four-circle diffractometer'
_diffrn_measurement_device_type 'Xcalibur, AtlasS2, Gemini ultra'
_diffrn_measurement_method '\w scans'
_diffrn_radiation_type CuK\a
_diffrn_radiation_wavelength 1.54184
_diffrn_reflns_av_R_equivalents 0.0289
_diffrn_reflns_av_unetI/netI 0.0408
_diffrn_reflns_Laue_measured_fraction_full 0.990
_diffrn_reflns_Laue_measured_fraction_max 0.969
_diffrn_reflns_limit_h_max 10
_diffrn_reflns_limit_h_min -8
_diffrn_reflns_limit_k_max 17
_diffrn_reflns_limit_k_min -13
_diffrn_reflns_limit_l_max 19
_diffrn_reflns_limit_l_min -18
_diffrn_reflns_number 12816
_diffrn_reflns_point_group_measured_fraction_full 0.990
_diffrn_reflns_point_group_measured_fraction_max 0.969
_diffrn_reflns_theta_full 67.684
_diffrn_reflns_theta_max 71.725
_diffrn_reflns_theta_min 5.069
_exptl_absorpt_coefficient_mu 10.494
_exptl_absorpt_correction_T_max 0.511
_exptl_absorpt_correction_T_min 0.151
_exptl_absorpt_correction_type analytical
_exptl_absorpt_process_details
;
CrysAlisPro 1.171.41.48a (Rigaku Oxford Diffraction, 2019)
Analytical numeric absorption correction using a multifaceted crystal
			model based on expressions derived by R.C. Clark & J.S. Reid.
(Clark, R. C. & Reid, J. S. (1995). Acta Cryst. A51, 887-897)
Empirical absorption correction using spherical harmonics,
 implemented in SCALE3 ABSPACK scaling algorithm.
;
_exptl_crystal_colour 'dark green'
_exptl_crystal_colour_modifier dark
_exptl_crystal_colour_primary green
_exptl_crystal_density_diffrn 1.443
_exptl_crystal_description needle
_exptl_crystal_F_000 836
_exptl_crystal_size_max 0.5
_exptl_crystal_size_mid 0.12
_exptl_crystal_size_min 0.09
_refine_diff_density_max 0.555
_refine_diff_density_min -0.543
_refine_diff_density_rms 0.071
_refine_ls_extinction_method none
_refine_ls_goodness_of_fit_ref 1.030
_refine_ls_hydrogen_treatment constr
_refine_ls_matrix_type full
_refine_ls_number_parameters 375
_refine_ls_number_reflns 7024
_refine_ls_number_restraints 0
_refine_ls_restrained_S_all 1.030
_refine_ls_R_factor_all 0.0434
_refine_ls_R_factor_gt 0.0356
_refine_ls_shift/su_max 0.001
_refine_ls_shift/su_mean 0.000
_refine_ls_structure_factor_coef Fsqd
_refine_ls_weighting_details 'w=1/[\s^2^(Fo^2^)+(0.0536P)^2^+0.0620P] where P=(Fo^2^+2Fc^2^)/3'
_refine_ls_weighting_scheme calc
_refine_ls_wR_factor_gt 0.0870
_refine_ls_wR_factor_ref 0.0919
_reflns_Friedel_coverage 0.000
_reflns_number_gt 6125
_reflns_number_total 7024
_reflns_threshold_expression 'I > 2\s(I)'
_cod_data_source_file d3sc01488f2.cif
_cod_data_source_block abs_det_ana
_cod_depositor_comments 'Adding full bibliography for 1569243--1569247.cif.'
_cod_original_cell_volume 1855.28(17)
_cod_database_code 1569245
_shelx_shelxl_version_number 2018/3
_shelx_space_group_comment
;
The symmetry employed for this shelxl refinement is uniquely defined
by the following loop, which should always be used as a source of
symmetry information in preference to the above space-group names.
They are only intended as comments.
;
_shelx_estimated_absorpt_t_max 0.452
_shelx_estimated_absorpt_t_min 0.077
_olex2_refinement_description
;
1. Fixed Uiso
 At 1.2 times of:
  All C(H,H) groups
 At 1.5 times of:
  All C(H,H,H) groups
2.a Secondary CH2 refined with riding coordinates:
 C16(H16A,H16B), C17(H17A,H17B), C15(H15A,H15B)
2.b Idealised Me refined as rotating group:
 C13(H13A,H13B,H13C), C28(H28A,H28B,H28C), C9(H9A,H9B,H9C), C18(H18A,H18B,
 H18C), C8(H8A,H8B,H8C), C7(H7A,H7B,H7C), C6(H6A,H6B,H6C), C12(H12A,H12B,H12C),
 C24(H24A,H24B,H24C), C10(H10A,H10B,H10C), C27(H27A,H27B,H27C), C14(H14A,H14B,
 H14C), C25(H25A,H25B,H25C), C26(H26A,H26B,H26C)
;
_olex2_submission_special_instructions 'No special instructions were received'
_oxdiff_exptl_absorpt_empirical_details
;
Empirical correction (ABSPACK) includes:
- Absorption correction using spherical harmonics
- Frame scaling
;

loop_
_space_group_symop_operation_xyz
'x, y, z'
'-x, -y, -z'

loop_
_atom_site_label
_atom_site_type_symbol
_atom_site_fract_x
_atom_site_fract_y
_atom_site_fract_z
_atom_site_U_iso_or_equiv
_atom_site_adp_type
_atom_site_occupancy
_atom_site_site_symmetry_order
_atom_site_calc_flag
_atom_site_refinement_flags_posn
_atom_site_refinement_flags_adp
_atom_site_refinement_flags_occupancy
_atom_site_disorder_assembly
_atom_site_disorder_group
Fe1 Fe 0.74685(5) 0.23498(3) 0.54617(3) 0.01982(10) Uani 1 1 d . . . . .
Fe2 Fe 0.62071(5) 0.18246(3) 0.09454(3) 0.02021(10) Uani 1 1 d . . . . .
P6 P 0.37951(7) 0.34962(5) 0.11192(4) 0.02165(14) Uani 1 1 d . . . . .
P1 P 0.77337(7) 0.40845(5) 0.35820(4) 0.02157(13) Uani 1 1 d . . . . .
P2 P 0.84737(8) 0.24481(5) 0.40997(4) 0.02347(14) Uani 1 1 d . . . . .
P5 P 0.71878(8) 0.41391(5) 0.48487(4) 0.02369(14) Uani 1 1 d . . . . .
P10 P 0.56902(8) 0.36153(5) 0.02614(4) 0.02359(14) Uani 1 1 d . . . . .
P7 P 0.40591(8) 0.18380(5) 0.17796(5) 0.02859(15) Uani 1 1 d . . . . .
P3 P 1.00731(8) 0.21559(5) 0.52038(5) 0.02801(15) Uani 1 1 d . . . . .
P4 P 0.92425(8) 0.32713(5) 0.56919(5) 0.02872(15) Uani 1 1 d . . . . .
P9 P 0.48767(9) 0.28513(6) -0.04728(5) 0.03293(17) Uani 1 1 d . . . . .
P8 P 0.37689(9) 0.16544(6) 0.05515(6) 0.03613(18) Uani 1 1 d . . . . .
C2 C 0.5711(3) 0.14985(19) 0.55227(18) 0.0244(5) Uani 1 1 d . . . . .
C3 C 0.5200(3) 0.2242(2) 0.58535(18) 0.0248(5) Uani 1 1 d . . . . .
C22 C 0.7678(3) 0.0770(2) 0.20888(18) 0.0261(5) Uani 1 1 d . . . . .
C23 C 0.8438(3) 0.15976(19) 0.15032(18) 0.0225(5) Uani 1 1 d . . . . .
C4 C 0.6225(3) 0.2043(2) 0.66155(17) 0.0249(5) Uani 1 1 d . . . . .
C5 C 0.7359(3) 0.1168(2) 0.67592(17) 0.0255(5) Uani 1 1 d . . . . .
C19 C 0.8453(3) 0.16229(19) 0.06147(18) 0.0245(5) Uani 1 1 d . . . . .
C16 C 0.5724(3) 0.3749(2) 0.23846(18) 0.0264(5) Uani 1 1 d . . . . .
H16A H 0.646393 0.394456 0.189968 0.032 Uiso 1 1 calc R U . . .
H16B H 0.597671 0.299521 0.278374 0.032 Uiso 1 1 calc R U . . .
C11 C 0.8917(3) 0.5041(2) 0.27921(18) 0.0268(5) Uani 1 1 d . . . . .
C20 C 0.7714(3) 0.0797(2) 0.06504(19) 0.0268(5) Uani 1 1 d . . . . .
C1 C 0.7041(3) 0.0834(2) 0.60783(18) 0.0257(5) Uani 1 1 d . . . . .
C21 C 0.7235(3) 0.0269(2) 0.1564(2) 0.0283(6) Uani 1 1 d . . . . .
C17 C 0.4097(3) 0.4009(2) 0.19419(18) 0.0254(5) Uani 1 1 d . . . . .
H17A H 0.381238 0.477137 0.162149 0.030 Uiso 1 1 calc R U . . .
H17B H 0.338936 0.374221 0.243764 0.030 Uiso 1 1 calc R U . . .
C13 C 0.8227(3) 0.6123(2) 0.2674(2) 0.0298(6) Uani 1 1 d . . . . .
H13A H 0.717359 0.630277 0.240288 0.045 Uiso 1 1 calc R U . . .
H13B H 0.884225 0.663172 0.226854 0.045 Uiso 1 1 calc R U . . .
H13C H 0.822491 0.612611 0.327627 0.045 Uiso 1 1 calc R U . . .
C28 C 0.9213(3) 0.2283(2) 0.1778(2) 0.0303(6) Uani 1 1 d . . . . .
H28A H 0.879032 0.227709 0.233793 0.046 Uiso 1 1 calc R U . . .
H28B H 0.903698 0.299133 0.128051 0.046 Uiso 1 1 calc R U . . .
H28C H 1.031634 0.202621 0.189284 0.046 Uiso 1 1 calc R U . . .
C15 C 0.5854(3) 0.4339(2) 0.29618(17) 0.0253(5) Uani 1 1 d . . . . .
H15A H 0.506497 0.416388 0.341818 0.030 Uiso 1 1 calc R U . . .
H15B H 0.560987 0.509051 0.254837 0.030 Uiso 1 1 calc R U . . .
C9 C 0.6084(3) 0.2629(2) 0.7178(2) 0.0322(6) Uani 1 1 d . . . . .
H9A H 0.709481 0.257582 0.745659 0.048 Uiso 1 1 calc R U . . .
H9B H 0.538556 0.233654 0.766467 0.048 Uiso 1 1 calc R U . . .
H9C H 0.567928 0.335845 0.678207 0.048 Uiso 1 1 calc R U . . .
C18 C 0.1914(3) 0.4183(2) 0.0572(2) 0.0291(6) Uani 1 1 d . . . . .
H18A H 0.195382 0.492525 0.023550 0.044 Uiso 1 1 calc R U . . .
H18B H 0.116925 0.406556 0.104327 0.044 Uiso 1 1 calc R U . . .
H18C H 0.160429 0.392777 0.014331 0.044 Uiso 1 1 calc R U . . .
C8 C 0.3793(3) 0.3035(2) 0.5511(2) 0.0327(6) Uani 1 1 d . . . . .
H8A H 0.396407 0.364780 0.557813 0.049 Uiso 1 1 calc R U . . .
H8B H 0.293393 0.274974 0.586932 0.049 Uiso 1 1 calc R U . . .
H8C H 0.355358 0.322939 0.486094 0.049 Uiso 1 1 calc R U . . .
C7 C 0.4903(4) 0.1402(2) 0.4759(2) 0.0321(6) Uani 1 1 d . . . . .
H7A H 0.444074 0.209075 0.429394 0.048 Uiso 1 1 calc R U . . .
H7B H 0.410065 0.097273 0.500914 0.048 Uiso 1 1 calc R U . . .
H7C H 0.564234 0.107852 0.447685 0.048 Uiso 1 1 calc R U . . .
C6 C 0.7912(4) -0.0073(2) 0.5981(2) 0.0323(6) Uani 1 1 d . . . . .
H6A H 0.793424 0.009094 0.532800 0.048 Uiso 1 1 calc R U . . .
H6B H 0.740717 -0.068069 0.630369 0.048 Uiso 1 1 calc R U . . .
H6C H 0.896296 -0.022056 0.624887 0.048 Uiso 1 1 calc R U . . .
C12 C 1.0548(3) 0.4744(2) 0.3237(2) 0.0372(7) Uani 1 1 d . . . . .
H12A H 1.052765 0.475256 0.383653 0.056 Uiso 1 1 calc R U . . .
H12B H 1.118532 0.524012 0.283887 0.056 Uiso 1 1 calc R U . . .
H12C H 1.097505 0.404764 0.332113 0.056 Uiso 1 1 calc R U . . .
C24 C 0.9210(3) 0.2346(2) -0.0193(2) 0.0342(6) Uani 1 1 d . . . . .
H24A H 0.903126 0.303929 -0.022358 0.051 Uiso 1 1 calc R U . . .
H24B H 0.877909 0.237599 -0.076051 0.051 Uiso 1 1 calc R U . . .
H24C H 1.031435 0.209547 -0.012153 0.051 Uiso 1 1 calc R U . . .
C10 C 0.8584(4) 0.0650(2) 0.75282(19) 0.0350(6) Uani 1 1 d . . . . .
H10A H 0.942648 0.027353 0.735103 0.053 Uiso 1 1 calc R U . . .
H10B H 0.815844 0.016475 0.808082 0.053 Uiso 1 1 calc R U . . .
H10C H 0.897006 0.117437 0.765598 0.053 Uiso 1 1 calc R U . . .
C27 C 0.7443(4) 0.0445(2) 0.30883(19) 0.0370(7) Uani 1 1 d . . . . .
H27A H 0.826455 -0.011652 0.346379 0.055 Uiso 1 1 calc R U . . .
H27B H 0.645154 0.020442 0.323186 0.055 Uiso 1 1 calc R U . . .
H27C H 0.746006 0.103556 0.322249 0.055 Uiso 1 1 calc R U . . .
C14 C 0.8905(4) 0.5018(2) 0.1861(2) 0.0372(7) Uani 1 1 d . . . . .
H14A H 0.922397 0.430643 0.195299 0.056 Uiso 1 1 calc R U . . .
H14B H 0.961601 0.545899 0.147228 0.056 Uiso 1 1 calc R U . . .
H14C H 0.786842 0.527530 0.156155 0.056 Uiso 1 1 calc R U . . .
C25 C 0.7552(4) 0.0502(3) -0.0114(2) 0.0398(7) Uani 1 1 d . . . . .
H25A H 0.662033 0.019169 -0.005534 0.060 Uiso 1 1 calc R U . . .
H25B H 0.844531 0.000057 -0.008084 0.060 Uiso 1 1 calc R U . . .
H25C H 0.748462 0.112035 -0.070704 0.060 Uiso 1 1 calc R U . . .
C26 C 0.6492(4) -0.0681(2) 0.1933(3) 0.0444(8) Uani 1 1 d . . . . .
H26A H 0.725904 -0.128846 0.229587 0.067 Uiso 1 1 calc R U . . .
H26B H 0.605039 -0.076021 0.142064 0.067 Uiso 1 1 calc R U . . .
H26C H 0.567882 -0.061662 0.232504 0.067 Uiso 1 1 calc R U . . .

loop_
_atom_site_aniso_label
_atom_site_aniso_U_11
_atom_site_aniso_U_22
_atom_site_aniso_U_33
_atom_site_aniso_U_23
_atom_site_aniso_U_13
_atom_site_aniso_U_12
Fe1 0.0200(2) 0.02041(19) 0.02241(19) -0.01231(15) 0.00201(14) -0.00413(15)
Fe2 0.0199(2) 0.01909(19) 0.02421(19) -0.01155(15) 0.00215(15) -0.00441(14)
P6 0.0197(3) 0.0227(3) 0.0246(3) -0.0122(2) 0.0026(2) -0.0047(2)
P1 0.0227(3) 0.0222(3) 0.0231(3) -0.0130(2) 0.0031(2) -0.0038(2)
P2 0.0262(3) 0.0222(3) 0.0257(3) -0.0143(2) 0.0032(2) -0.0027(2)
P5 0.0284(4) 0.0225(3) 0.0252(3) -0.0150(2) 0.0036(2) -0.0043(2)
P10 0.0238(3) 0.0205(3) 0.0260(3) -0.0098(2) 0.0058(2) -0.0043(2)
P7 0.0247(4) 0.0231(3) 0.0364(4) -0.0112(3) 0.0092(3) -0.0065(3)
P3 0.0212(3) 0.0293(3) 0.0327(3) -0.0135(3) 0.0001(3) -0.0027(3)
P4 0.0286(4) 0.0331(3) 0.0303(3) -0.0178(3) -0.0014(3) -0.0101(3)
P9 0.0358(4) 0.0378(4) 0.0282(3) -0.0203(3) -0.0052(3) 0.0039(3)
P8 0.0253(4) 0.0371(4) 0.0589(5) -0.0324(4) -0.0021(3) -0.0071(3)
C2 0.0219(13) 0.0233(12) 0.0306(13) -0.0129(10) 0.0064(10) -0.0088(10)
C3 0.0207(13) 0.0264(12) 0.0299(13) -0.0143(10) 0.0049(10) -0.0058(10)
C22 0.0232(14) 0.0222(12) 0.0272(13) -0.0077(10) 0.0009(10) 0.0025(10)
C23 0.0170(12) 0.0211(11) 0.0304(13) -0.0125(10) 0.0006(9) -0.0028(9)
C4 0.0255(14) 0.0278(13) 0.0254(12) -0.0148(10) 0.0071(10) -0.0066(10)
C5 0.0274(14) 0.0247(12) 0.0230(12) -0.0095(10) 0.0044(10) -0.0045(10)
C19 0.0217(13) 0.0226(12) 0.0291(13) -0.0119(10) 0.0029(10) -0.0015(10)
C16 0.0253(14) 0.0296(13) 0.0279(12) -0.0168(11) -0.0005(10) -0.0015(10)
C11 0.0295(15) 0.0262(13) 0.0289(13) -0.0152(10) 0.0072(10) -0.0071(11)
C20 0.0246(14) 0.0245(12) 0.0353(14) -0.0178(11) 0.0019(10) -0.0004(10)
C1 0.0285(14) 0.0223(12) 0.0284(13) -0.0121(10) 0.0090(10) -0.0074(10)
C21 0.0255(14) 0.0209(12) 0.0369(14) -0.0116(11) 0.0025(11) -0.0035(10)
C17 0.0250(14) 0.0287(13) 0.0265(12) -0.0158(10) 0.0044(10) -0.0047(10)
C13 0.0330(15) 0.0254(13) 0.0345(14) -0.0157(11) 0.0050(11) -0.0075(11)
C28 0.0238(14) 0.0334(14) 0.0400(15) -0.0217(12) -0.0005(11) -0.0049(11)
C15 0.0262(14) 0.0270(12) 0.0242(12) -0.0131(10) 0.0008(10) -0.0033(10)
C9 0.0332(16) 0.0393(15) 0.0330(14) -0.0234(12) 0.0077(11) -0.0086(12)
C18 0.0224(14) 0.0314(13) 0.0369(14) -0.0182(11) 0.0019(11) -0.0044(10)
C8 0.0248(15) 0.0315(14) 0.0449(16) -0.0200(13) 0.0035(12) -0.0044(11)
C7 0.0362(16) 0.0349(14) 0.0335(14) -0.0198(12) 0.0037(12) -0.0160(12)
C6 0.0356(16) 0.0234(13) 0.0396(15) -0.0158(11) 0.0057(12) -0.0042(11)
C12 0.0278(16) 0.0361(15) 0.0473(17) -0.0169(13) 0.0103(13) -0.0103(12)
C24 0.0312(16) 0.0393(15) 0.0312(14) -0.0137(12) 0.0118(12) -0.0096(12)
C10 0.0358(17) 0.0369(15) 0.0284(14) -0.0131(12) -0.0007(12) 0.0012(12)
C27 0.0379(17) 0.0351(15) 0.0275(14) -0.0069(12) 0.0040(12) 0.0015(12)
C14 0.0489(19) 0.0362(15) 0.0354(15) -0.0212(13) 0.0184(13) -0.0164(14)
C25 0.0426(18) 0.0410(16) 0.0495(18) -0.0338(15) 0.0006(14) -0.0017(14)
C26 0.046(2) 0.0243(14) 0.060(2) -0.0141(14) 0.0050(16) -0.0121(13)

loop_
_atom_type_symbol
_atom_type_description
_atom_type_scat_dispersion_real
_atom_type_scat_dispersion_imag
_atom_type_scat_source
C C 0.0181 0.0091 'International Tables Vol C Tables 4.2.6.8 and 6.1.1.4'
H H 0.0000 0.0000 'International Tables Vol C Tables 4.2.6.8 and 6.1.1.4'
Fe Fe -1.1336 3.1974 'International Tables Vol C Tables 4.2.6.8 and 6.1.1.4'
P P 0.2955 0.4335 'International Tables Vol C Tables 4.2.6.8 and 6.1.1.4'

loop_
_exptl_crystal_face_index_h
_exptl_crystal_face_index_k
_exptl_crystal_face_index_l
_exptl_crystal_face_perp_dist
0 3 -7 0.0410
0 -3 7 0.0541
1 9 2 0.0608
0 -9 -2 0.0717
0 -8 -8 0.0553
1 8 8 0.0394
6 0 -1 0.2400
1 4 10 0.0426
-1 -4 -10 0.0628
1 -4 6 0.0395
-4 6 2 0.2095
-6 -3 -1 0.2492
1 -9 -4 0.0607
-6 0 3 0.2413
1 -4 -11 0.0476

loop_
_geom_angle_atom_site_label_1
_geom_angle_atom_site_label_2
_geom_angle_atom_site_label_3
_geom_angle
_geom_angle_site_symmetry_1
_geom_angle_site_symmetry_3
_geom_angle_publ_flag
P2 Fe1 P3 54.45(3) . . ?
P2 Fe1 P4 93.64(3) . . ?
P5 Fe1 P2 89.37(3) . . ?
P5 Fe1 P3 94.09(3) . . ?
P5 Fe1 P4 54.82(3) . . ?
P3 Fe1 P4 54.71(3) . . ?
C2 Fe1 P2 98.55(7) . . ?
C2 Fe1 P5 125.48(8) . . ?
C2 Fe1 P3 133.69(7) . . ?
C2 Fe1 P4 167.80(8) . . ?
C2 Fe1 C3 39.73(10) . . ?
C3 Fe1 P2 128.46(8) . . ?
C3 Fe1 P5 95.65(7) . . ?
C3 Fe1 P3 169.83(7) . . ?
C3 Fe1 P4 130.29(7) . . ?
C4 Fe1 P2 165.83(8) . . ?
C4 Fe1 P5 99.45(8) . . ?
C4 Fe1 P3 134.93(8) . . ?
C4 Fe1 P4 100.50(8) . . ?
C4 Fe1 C2 67.30(10) . . ?
C4 Fe1 C3 40.06(10) . . ?
C4 Fe1 C1 68.01(10) . . ?
C5 Fe1 P2 134.74(8) . . ?
C5 Fe1 P5 134.51(8) . . ?
C5 Fe1 P3 103.31(8) . . ?
C5 Fe1 P4 103.26(8) . . ?
C5 Fe1 C2 67.54(10) . . ?
C5 Fe1 C3 67.60(10) . . ?
C5 Fe1 C4 40.59(10) . . ?
C5 Fe1 C1 40.60(10) . . ?
C1 Fe1 P2 100.94(7) . . ?
C1 Fe1 P5 162.98(8) . . ?
C1 Fe1 P3 102.91(8) . . ?
C1 Fe1 P4 136.63(8) . . ?
C1 Fe1 C2 40.00(11) . . ?
C1 Fe1 C3 67.33(10) . . ?
P10 Fe2 P7 87.20(3) . . ?
P10 Fe2 P9 55.10(3) . . ?
P10 Fe2 P8 93.79(3) . . ?
P9 Fe2 P7 94.06(3) . . ?
P9 Fe2 P8 55.46(3) . . ?
P8 Fe2 P7 54.93(3) . . ?
C22 Fe2 P10 130.94(8) . . ?
C22 Fe2 P7 95.52(8) . . ?
C22 Fe2 P9 168.92(8) . . ?
C22 Fe2 P8 127.28(8) . . ?
C23 Fe2 P10 99.61(7) . . ?
C23 Fe2 P7 122.38(8) . . ?
C23 Fe2 P9 136.15(8) . . ?
C23 Fe2 P8 166.27(7) . . ?
C23 Fe2 C22 39.65(10) . . ?
C23 Fe2 C21 66.88(10) . . ?
C19 Fe2 P10 99.61(7) . . ?
C19 Fe2 P7 161.89(8) . . ?
C19 Fe2 P9 103.61(8) . . ?
C19 Fe2 P8 140.14(8) . . ?
C19 Fe2 C22 67.33(10) . . ?
C19 Fe2 C23 40.14(10) . . ?
C19 Fe2 C20 40.39(10) . . ?
C19 Fe2 C21 67.43(10) . . ?
C20 Fe2 P10 132.03(8) . . ?
C20 Fe2 P7 139.64(8) . . ?
C20 Fe2 P9 101.54(8) . . ?
C20 Fe2 P8 105.52(8) . . ?
C20 Fe2 C22 67.47(10) . . ?
C20 Fe2 C23 67.42(10) . . ?
C20 Fe2 C21 40.17(11) . . ?
C21 Fe2 P10 165.80(8) . . ?
C21 Fe2 P7 103.55(8) . . ?
C21 Fe2 P9 131.70(8) . . ?
C21 Fe2 P8 99.97(8) . . ?
C21 Fe2 C22 39.95(11) . . ?
P7 P6 P10 96.46(3) . . ?
C17 P6 P10 111.57(9) . . ?
C17 P6 P7 111.75(9) . . ?
C18 P6 P10 118.35(10) . . ?
C18 P6 P7 116.40(10) . . ?
C18 P6 C17 102.70(13) . . ?
P5 P1 P2 99.33(3) . . ?
C11 P1 P2 121.08(9) . . ?
C11 P1 P5 117.90(8) . . ?
C15 P1 P2 104.88(9) . . ?
C15 P1 P5 104.54(9) . . ?
C15 P1 C11 107.36(12) . . ?
P1 P2 Fe1 84.52(3) . . ?
P3 P2 Fe1 62.86(3) . . ?
P3 P2 P1 101.02(4) . . ?
P1 P5 Fe1 84.91(3) . . ?
P4 P5 Fe1 63.00(3) . . ?
P4 P5 P1 100.73(4) . . ?
P6 P10 Fe2 88.26(3) . . ?
P9 P10 Fe2 62.61(3) . . ?
P9 P10 P6 97.12(4) . . ?
P6 P7 Fe2 88.01(3) . . ?
P6 P7 P8 96.71(4) . . ?
P8 P7 Fe2 62.47(3) . . ?
P2 P3 Fe1 62.69(3) . . ?
P2 P3 P4 105.30(4) . . ?
P4 P3 Fe1 62.65(3) . . ?
P5 P4 Fe1 62.18(3) . . ?
P5 P4 P3 105.16(4) . . ?
P3 P4 Fe1 62.64(3) . . ?
P10 P9 Fe2 62.29(3) . . ?
P10 P9 P8 103.78(4) . . ?
P8 P9 Fe2 62.41(3) . . ?
P7 P8 Fe2 62.60(3) . . ?
P7 P8 P9 104.27(4) . . ?
P9 P8 Fe2 62.12(3) . . ?
C3 C2 Fe1 70.41(15) . . ?
C3 C2 C7 124.9(2) . . ?
C1 C2 Fe1 69.13(15) . . ?
C1 C2 C3 108.5(2) . . ?
C1 C2 C7 126.5(2) . . ?
C7 C2 Fe1 129.42(19) . . ?
C2 C3 Fe1 69.86(15) . . ?
C2 C3 C4 107.8(2) . . ?
C2 C3 C8 126.2(2) . . ?
C4 C3 Fe1 68.74(15) . . ?
C4 C3 C8 125.9(2) . . ?
C8 C3 Fe1 130.0(2) . . ?
C23 C22 Fe2 69.82(14) . . ?
C23 C22 C21 107.8(2) . . ?
C23 C22 C27 126.4(3) . . ?
C21 C22 Fe2 69.69(15) . . ?
C21 C22 C27 125.8(3) . . ?
C27 C22 Fe2 128.1(2) . . ?
C22 C23 Fe2 70.53(15) . . ?
C22 C23 C19 108.4(2) . . ?
C22 C23 C28 126.5(2) . . ?
C19 C23 Fe2 69.01(15) . . ?
C19 C23 C28 124.9(2) . . ?
C28 C23 Fe2 129.82(18) . . ?
C3 C4 Fe1 71.20(15) . . ?
C3 C4 C5 108.0(2) . . ?
C3 C4 C9 125.4(2) . . ?
C5 C4 Fe1 69.23(14) . . ?
C5 C4 C9 126.6(2) . . ?
C9 C4 Fe1 126.9(2) . . ?
C4 C5 Fe1 70.18(15) . . ?
C4 C5 C1 108.0(2) . . ?
C4 C5 C10 125.7(2) . . ?
C1 C5 Fe1 70.27(14) . . ?
C1 C5 C10 126.2(2) . . ?
C10 C5 Fe1 128.5(2) . . ?
C23 C19 Fe2 70.85(15) . . ?
C23 C19 C20 108.1(2) . . ?
C23 C19 C24 125.6(2) . . ?
C20 C19 Fe2 70.14(15) . . ?
C20 C19 C24 126.2(2) . . ?
C24 C19 Fe2 127.83(19) . . ?
H16A C16 H16B 108.2 . . ?
C17 C16 H16A 109.7 . . ?
C17 C16 H16B 109.7 . . ?
C17 C16 C15 110.0(2) . . ?
C15 C16 H16A 109.7 . . ?
C15 C16 H16B 109.7 . . ?
C13 C11 P1 108.50(19) . . ?
C12 C11 P1 108.05(19) . . ?
C12 C11 C13 109.8(2) . . ?
C14 C11 P1 109.48(19) . . ?
C14 C11 C13 110.1(2) . . ?
C14 C11 C12 110.8(2) . . ?
C19 C20 Fe2 69.48(14) . . ?
C19 C20 C21 107.6(2) . . ?
C19 C20 C25 126.1(3) . . ?
C21 C20 Fe2 70.52(15) . . ?
C21 C20 C25 126.3(3) . . ?
C25 C20 Fe2 127.9(2) . . ?
C2 C1 Fe1 70.87(14) . . ?
C2 C1 C5 107.7(2) . . ?
C2 C1 C6 125.8(2) . . ?
C5 C1 Fe1 69.14(15) . . ?
C5 C1 C6 126.5(3) . . ?
C6 C1 Fe1 126.9(2) . . ?
C22 C21 Fe2 70.37(14) . . ?
C22 C21 C26 125.3(3) . . ?
C20 C21 Fe2 69.31(15) . . ?
C20 C21 C22 108.2(2) . . ?
C20 C21 C26 126.4(3) . . ?
C26 C21 Fe2 128.9(2) . . ?
P6 C17 H17A 108.3 . . ?
P6 C17 H17B 108.3 . . ?
C16 C17 P6 115.90(18) . . ?
C16 C17 H17A 108.3 . . ?
C16 C17 H17B 108.3 . . ?
H17A C17 H17B 107.4 . . ?
C11 C13 H13A 109.5 . . ?
C11 C13 H13B 109.5 . . ?
C11 C13 H13C 109.5 . . ?
H13A C13 H13B 109.5 . . ?
H13A C13 H13C 109.5 . . ?
H13B C13 H13C 109.5 . . ?
C23 C28 H28A 109.5 . . ?
C23 C28 H28B 109.5 . . ?
C23 C28 H28C 109.5 . . ?
H28A C28 H28B 109.5 . . ?
H28A C28 H28C 109.5 . . ?
H28B C28 H28C 109.5 . . ?
P1 C15 H15A 108.3 . . ?
P1 C15 H15B 108.3 . . ?
C16 C15 P1 116.03(19) . . ?
C16 C15 H15A 108.3 . . ?
C16 C15 H15B 108.3 . . ?
H15A C15 H15B 107.4 . . ?
C4 C9 H9A 109.5 . . ?
C4 C9 H9B 109.5 . . ?
C4 C9 H9C 109.5 . . ?
H9A C9 H9B 109.5 . . ?
H9A C9 H9C 109.5 . . ?
H9B C9 H9C 109.5 . . ?
P6 C18 H18A 109.5 . . ?
P6 C18 H18B 109.5 . . ?
P6 C18 H18C 109.5 . . ?
H18A C18 H18B 109.5 . . ?
H18A C18 H18C 109.5 . . ?
H18B C18 H18C 109.5 . . ?
C3 C8 H8A 109.5 . . ?
C3 C8 H8B 109.5 . . ?
C3 C8 H8C 109.5 . . ?
H8A C8 H8B 109.5 . . ?
H8A C8 H8C 109.5 . . ?
H8B C8 H8C 109.5 . . ?
C2 C7 H7A 109.5 . . ?
C2 C7 H7B 109.5 . . ?
C2 C7 H7C 109.5 . . ?
H7A C7 H7B 109.5 . . ?
H7A C7 H7C 109.5 . . ?
H7B C7 H7C 109.5 . . ?
C1 C6 H6A 109.5 . . ?
C1 C6 H6B 109.5 . . ?
C1 C6 H6C 109.5 . . ?
H6A C6 H6B 109.5 . . ?
H6A C6 H6C 109.5 . . ?
H6B C6 H6C 109.5 . . ?
C11 C12 H12A 109.5 . . ?
C11 C12 H12B 109.5 . . ?
C11 C12 H12C 109.5 . . ?
H12A C12 H12B 109.5 . . ?
H12A C12 H12C 109.5 . . ?
H12B C12 H12C 109.5 . . ?
C19 C24 H24A 109.5 . . ?
C19 C24 H24B 109.5 . . ?
C19 C24 H24C 109.5 . . ?
H24A C24 H24B 109.5 . . ?
H24A C24 H24C 109.5 . . ?
H24B C24 H24C 109.5 . . ?
C5 C10 H10A 109.5 . . ?
C5 C10 H10B 109.5 . . ?
C5 C10 H10C 109.5 . . ?
H10A C10 H10B 109.5 . . ?
H10A C10 H10C 109.5 . . ?
H10B C10 H10C 109.5 . . ?
C22 C27 H27A 109.5 . . ?
C22 C27 H27B 109.5 . . ?
C22 C27 H27C 109.5 . . ?
H27A C27 H27B 109.5 . . ?
H27A C27 H27C 109.5 . . ?
H27B C27 H27C 109.5 . . ?
C11 C14 H14A 109.5 . . ?
C11 C14 H14B 109.5 . . ?
C11 C14 H14C 109.5 . . ?
H14A C14 H14B 109.5 . . ?
H14A C14 H14C 109.5 . . ?
H14B C14 H14C 109.5 . . ?
C20 C25 H25A 109.5 . . ?
C20 C25 H25B 109.5 . . ?
C20 C25 H25C 109.5 . . ?
H25A C25 H25B 109.5 . . ?
H25A C25 H25C 109.5 . . ?
H25B C25 H25C 109.5 . . ?
C21 C26 H26A 109.5 . . ?
C21 C26 H26B 109.5 . . ?
C21 C26 H26C 109.5 . . ?
H26A C26 H26B 109.5 . . ?
H26A C26 H26C 109.5 . . ?
H26B C26 H26C 109.5 . . ?

loop_
_geom_bond_atom_site_label_1
_geom_bond_atom_site_label_2
_geom_bond_distance
_geom_bond_site_symmetry_2
_geom_bond_publ_flag
Fe1 P2 2.3339(7) . ?
Fe1 P5 2.3206(7) . ?
Fe1 P3 2.3375(8) . ?
Fe1 P4 2.3377(8) . ?
Fe1 C2 2.100(3) . ?
Fe1 C3 2.107(3) . ?
Fe1 C4 2.075(3) . ?
Fe1 C5 2.062(3) . ?
Fe1 C1 2.077(3) . ?
Fe2 P10 2.3154(7) . ?
Fe2 P7 2.3310(8) . ?
Fe2 P9 2.3221(8) . ?
Fe2 P8 2.3283(8) . ?
Fe2 C22 2.102(3) . ?
Fe2 C23 2.093(3) . ?
Fe2 C19 2.068(3) . ?
Fe2 C20 2.077(3) . ?
Fe2 C21 2.093(3) . ?
P6 P10 2.1514(9) . ?
P6 P7 2.1451(9) . ?
P6 C17 1.835(3) . ?
P6 C18 1.817(3) . ?
P1 P2 2.1482(8) . ?
P1 P5 2.1455(9) . ?
P1 C11 1.874(3) . ?
P1 C15 1.849(3) . ?
P2 P3 2.1370(9) . ?
P5 P4 2.1444(10) . ?
P10 P9 2.1450(10) . ?
P7 P8 2.1491(11) . ?
P3 P4 2.1484(10) . ?
P9 P8 2.1639(12) . ?
C2 C3 1.430(4) . ?
C2 C1 1.429(4) . ?
C2 C7 1.503(4) . ?
C3 C4 1.433(4) . ?
C3 C8 1.489(4) . ?
C22 C23 1.423(4) . ?
C22 C21 1.433(4) . ?
C22 C27 1.499(4) . ?
C23 C19 1.428(4) . ?
C23 C28 1.504(3) . ?
C4 C5 1.435(4) . ?
C4 C9 1.499(4) . ?
C5 C1 1.436(4) . ?
C5 C10 1.498(4) . ?
C19 C20 1.431(4) . ?
C19 C24 1.501(4) . ?
C16 H16A 0.9900 . ?
C16 H16B 0.9900 . ?
C16 C17 1.529(4) . ?
C16 C15 1.543(3) . ?
C11 C13 1.537(4) . ?
C11 C12 1.529(4) . ?
C11 C14 1.527(4) . ?
C20 C21 1.432(4) . ?
C20 C25 1.498(4) . ?
C1 C6 1.504(4) . ?
C21 C26 1.496(4) . ?
C17 H17A 0.9900 . ?
C17 H17B 0.9900 . ?
C13 H13A 0.9800 . ?
C13 H13B 0.9800 . ?
C13 H13C 0.9800 . ?
C28 H28A 0.9800 . ?
C28 H28B 0.9800 . ?
C28 H28C 0.9800 . ?
C15 H15A 0.9900 . ?
C15 H15B 0.9900 . ?
C9 H9A 0.9800 . ?
C9 H9B 0.9800 . ?
C9 H9C 0.9800 . ?
C18 H18A 0.9800 . ?
C18 H18B 0.9800 . ?
C18 H18C 0.9800 . ?
C8 H8A 0.9800 . ?
C8 H8B 0.9800 . ?
C8 H8C 0.9800 . ?
C7 H7A 0.9800 . ?
C7 H7B 0.9800 . ?
C7 H7C 0.9800 . ?
C6 H6A 0.9800 . ?
C6 H6B 0.9800 . ?
C6 H6C 0.9800 . ?
C12 H12A 0.9800 . ?
C12 H12B 0.9800 . ?
C12 H12C 0.9800 . ?
C24 H24A 0.9800 . ?
C24 H24B 0.9800 . ?
C24 H24C 0.9800 . ?
C10 H10A 0.9800 . ?
C10 H10B 0.9800 . ?
C10 H10C 0.9800 . ?
C27 H27A 0.9800 . ?
C27 H27B 0.9800 . ?
C27 H27C 0.9800 . ?
C14 H14A 0.9800 . ?
C14 H14B 0.9800 . ?
C14 H14C 0.9800 . ?
C25 H25A 0.9800 . ?
C25 H25B 0.9800 . ?
C25 H25C 0.9800 . ?
C26 H26A 0.9800 . ?
C26 H26B 0.9800 . ?
C26 H26C 0.9800 . ?

loop_
_geom_torsion_atom_site_label_1
_geom_torsion_atom_site_label_2
_geom_torsion_atom_site_label_3
_geom_torsion_atom_site_label_4
_geom_torsion
_geom_torsion_site_symmetry_1
_geom_torsion_site_symmetry_2
_geom_torsion_site_symmetry_3
_geom_torsion_site_symmetry_4
_geom_torsion_publ_flag
Fe1 C2 C3 C4 -58.42(18) . . . . ?
Fe1 C2 C3 C8 125.5(3) . . . . ?
Fe1 C2 C1 C5 59.55(18) . . . . ?
Fe1 C2 C1 C6 -122.3(3) . . . . ?
Fe1 C3 C4 C5 -59.71(18) . . . . ?
Fe1 C3 C4 C9 122.4(3) . . . . ?
Fe1 C4 C5 C1 -60.39(18) . . . . ?
Fe1 C4 C5 C10 123.8(3) . . . . ?
Fe1 C5 C1 C2 -60.65(18) . . . . ?
Fe1 C5 C1 C6 121.2(3) . . . . ?
Fe2 C22 C23 C19 -58.82(18) . . . . ?
Fe2 C22 C23 C28 125.7(3) . . . . ?
Fe2 C22 C21 C20 59.19(19) . . . . ?
Fe2 C22 C21 C26 -124.4(3) . . . . ?
Fe2 C23 C19 C20 -60.54(18) . . . . ?
Fe2 C23 C19 C24 123.4(3) . . . . ?
Fe2 C19 C20 C21 -60.52(19) . . . . ?
Fe2 C19 C20 C25 122.6(3) . . . . ?
Fe2 C20 C21 C22 -59.85(19) . . . . ?
Fe2 C20 C21 C26 123.7(3) . . . . ?
P2 P1 C11 C13 -170.77(15) . . . . ?
P2 P1 C11 C12 -51.8(2) . . . . ?
P2 P1 C11 C14 69.0(2) . . . . ?
P2 P1 C15 C16 -40.3(2) . . . . ?
P5 P1 C11 C13 -48.5(2) . . . . ?
P5 P1 C11 C12 70.5(2) . . . . ?
P5 P1 C11 C14 -168.77(17) . . . . ?
P5 P1 C15 C16 -144.35(18) . . . . ?
P10 P6 C17 C16 -40.3(2) . . . . ?
P7 P6 C17 C16 66.4(2) . . . . ?
C2 C3 C4 Fe1 59.11(18) . . . . ?
C2 C3 C4 C5 -0.6(3) . . . . ?
C2 C3 C4 C9 -178.5(3) . . . . ?
C3 C2 C1 Fe1 -59.62(18) . . . . ?
C3 C2 C1 C5 -0.1(3) . . . . ?
C3 C2 C1 C6 178.1(3) . . . . ?
C3 C4 C5 Fe1 60.96(19) . . . . ?
C3 C4 C5 C1 0.6(3) . . . . ?
C3 C4 C5 C10 -175.3(3) . . . . ?
C22 C23 C19 Fe2 59.76(18) . . . . ?
C22 C23 C19 C20 -0.8(3) . . . . ?
C22 C23 C19 C24 -176.9(3) . . . . ?
C23 C22 C21 Fe2 -59.68(18) . . . . ?
C23 C22 C21 C20 -0.5(3) . . . . ?
C23 C22 C21 C26 176.0(3) . . . . ?
C23 C19 C20 Fe2 61.00(18) . . . . ?
C23 C19 C20 C21 0.5(3) . . . . ?
C23 C19 C20 C25 -176.4(3) . . . . ?
C4 C5 C1 Fe1 60.34(18) . . . . ?
C4 C5 C1 C2 -0.3(3) . . . . ?
C4 C5 C1 C6 -178.4(3) . . . . ?
C19 C20 C21 Fe2 59.86(18) . . . . ?
C19 C20 C21 C22 0.0(3) . . . . ?
C19 C20 C21 C26 -176.4(3) . . . . ?
C11 P1 C15 C16 89.7(2) . . . . ?
C1 C2 C3 Fe1 58.83(18) . . . . ?
C1 C2 C3 C4 0.4(3) . . . . ?
C1 C2 C3 C8 -175.7(3) . . . . ?
C21 C22 C23 Fe2 59.60(18) . . . . ?
C21 C22 C23 C19 0.8(3) . . . . ?
C21 C22 C23 C28 -174.7(2) . . . . ?
C17 C16 C15 P1 178.03(18) . . . . ?
C28 C23 C19 Fe2 -124.7(3) . . . . ?
C28 C23 C19 C20 174.8(2) . . . . ?
C28 C23 C19 C24 -1.3(4) . . . . ?
C15 P1 C11 C13 69.1(2) . . . . ?
C15 P1 C11 C12 -171.93(19) . . . . ?
C15 P1 C11 C14 -51.2(2) . . . . ?
C15 C16 C17 P6 172.98(18) . . . . ?
C9 C4 C5 Fe1 -121.2(3) . . . . ?
C9 C4 C5 C1 178.4(3) . . . . ?
C9 C4 C5 C10 2.6(5) . . . . ?
C18 P6 C17 C16 -168.1(2) . . . . ?
C8 C3 C4 Fe1 -124.8(3) . . . . ?
C8 C3 C4 C5 175.5(3) . . . . ?
C8 C3 C4 C9 -2.4(4) . . . . ?
C7 C2 C3 Fe1 -125.0(3) . . . . ?
C7 C2 C3 C4 176.6(2) . . . . ?
C7 C2 C3 C8 0.5(4) . . . . ?
C7 C2 C1 Fe1 124.3(3) . . . . ?
C7 C2 C1 C5 -176.2(3) . . . . ?
C7 C2 C1 C6 2.0(4) . . . . ?
C24 C19 C20 Fe2 -122.9(3) . . . . ?
C24 C19 C20 C21 176.5(3) . . . . ?
C24 C19 C20 C25 -0.3(4) . . . . ?
C10 C5 C1 Fe1 -123.8(3) . . . . ?
C10 C5 C1 C2 175.5(3) . . . . ?
C10 C5 C1 C6 -2.6(5) . . . . ?
C27 C22 C23 Fe2 -123.0(3) . . . . ?
C27 C22 C23 C19 178.2(3) . . . . ?
C27 C22 C23 C28 2.7(4) . . . . ?
C27 C22 C21 Fe2 122.9(3) . . . . ?
C27 C22 C21 C20 -177.9(3) . . . . ?
C27 C22 C21 C26 -1.4(5) . . . . ?
C25 C20 C21 Fe2 -123.3(3) . . . . ?
C25 C20 C21 C22 176.9(3) . . . . ?
C25 C20 C21 C26 0.5(5) . . . . ?
